data_1546751
loop_
_publ_author_name
'Demmans, Karl Z.'
'Seo, Chris S. G.'
'Lough, Alan J.'
'Morris, Robert H.'

_publ_section_title
;
 From imine to amine: an unexpected left turn. Cis-\b iron(ii)
 PNNP&#x2032; precatalysts for the asymmetric transfer hydrogenation of
 acetophenone
;
_journal_name_full 'Chem. Sci.'
_journal_paper_doi 10.1039/C7SC02558K
_journal_year 2017
_chemical_absolute_configuration ad
_chemical_formula_moiety 'C39 H42 Br Fe N2 O P2, C24 H20 B, C4 H8 O'
_chemical_formula_sum 'C67 H70 B Br Fe N2 O2 P2'
_chemical_formula_weight 1143.76
_space_group_crystal_system orthorhombic
_space_group_IT_number 19
_space_group_name_Hall 'P 2ac 2ab'
_space_group_name_H-M_alt 'P 21 21 21'
_symmetry_space_group_name_Hall 'P 2ac 2ab'
_symmetry_space_group_name_H-M 'P 21 21 21'
_atom_sites_solution_hydrogens geom
_audit_creation_method SHELXL-2014/7
_audit_update_record
;
2017-05-23 deposited with the CCDC.
2017-07-14 downloaded from the CCDC.
;
_cell_angle_alpha 90
_cell_angle_beta 90
_cell_angle_gamma 90
_cell_formula_units_Z 4
_cell_length_a 10.9864(4)
_cell_length_b 12.9194(4)
_cell_length_c 40.2053(14)
_cell_measurement_reflns_used 9950
_cell_measurement_temperature 100(2)
_cell_measurement_theta_max 65.63
_cell_measurement_theta_min 2.20
_cell_volume 5706.6(3)
_computing_cell_refinement APEX2
_computing_data_collection 'APEX2 (Bruker, 2014)'
_computing_data_reduction 'SAINT (Bruker, 2014)'
_computing_molecular_graphics 'PLATON (Spek, 2009)'
_computing_publication_material 'SHELXTL (Sheldrick, 2008)'
_computing_structure_refinement 'SHELXL-2014/7 (Sheldrick, 2015b)'
_computing_structure_solution 'SHELXT (Sheldrick, 2015a)'
_diffrn_ambient_temperature 100(2)
_diffrn_measured_fraction_theta_full 0.990
_diffrn_measured_fraction_theta_max 0.990
_diffrn_measurement_device_type 'Bruker Kappa APEX-DUO CCD'
_diffrn_measurement_method '\f and \w scans'
_diffrn_radiation_type CuK\a
_diffrn_radiation_wavelength 1.54178
_diffrn_reflns_av_R_equivalents 0.1096
_diffrn_reflns_av_unetI/netI 0.0764
_diffrn_reflns_Laue_measured_fraction_full 0.990
_diffrn_reflns_Laue_measured_fraction_max 0.990
_diffrn_reflns_limit_h_max 13
_diffrn_reflns_limit_h_min -12
_diffrn_reflns_limit_k_max 15
_diffrn_reflns_limit_k_min -15
_diffrn_reflns_limit_l_max 47
_diffrn_reflns_limit_l_min -47
_diffrn_reflns_number 111385
_diffrn_reflns_point_group_measured_fraction_full 0.990
_diffrn_reflns_point_group_measured_fraction_max 0.990
_diffrn_reflns_theta_full 67.391
_diffrn_reflns_theta_max 67.391
_diffrn_reflns_theta_min 2.198
_diffrn_source 'Bruker ImuS with multi-layer optics'
_exptl_absorpt_coefficient_mu 3.829
_exptl_absorpt_correction_T_max 0.7344
_exptl_absorpt_correction_T_min 0.5700
_exptl_absorpt_correction_type multi-scan
_exptl_absorpt_process_details 'SADABS (Sheldrick, 2014)'
_exptl_crystal_colour orange
_exptl_crystal_density_diffrn 1.331
_exptl_crystal_description needle
_exptl_crystal_F_000 2392
_exptl_crystal_size_max 0.150
_exptl_crystal_size_mid 0.030
_exptl_crystal_size_min 0.010
_refine_diff_density_max 0.407
_refine_diff_density_min -0.683
_refine_diff_density_rms 0.061
_refine_ls_abs_structure_details
; 
 Refined as an inversion twin. 
;
_refine_ls_abs_structure_Flack 0.017(6)
_refine_ls_extinction_method none
_refine_ls_goodness_of_fit_ref 1.065
_refine_ls_hydrogen_treatment constr
_refine_ls_matrix_type full
_refine_ls_number_parameters 700
_refine_ls_number_reflns 10120
_refine_ls_number_restraints 15
_refine_ls_restrained_S_all 1.111
_refine_ls_R_factor_all 0.0534
_refine_ls_R_factor_gt 0.0468
_refine_ls_shift/su_max 0.002
_refine_ls_shift/su_mean 0.000
_refine_ls_structure_factor_coef Fsqd
_refine_ls_weighting_details 'w=1/[\s^2^(Fo^2^)+(0.0451P)^2^+3.1449P] where P=(Fo^2^+2Fc^2^)/3'
_refine_ls_weighting_scheme calc
_refine_ls_wR_factor_gt 0.1173
_refine_ls_wR_factor_ref 0.1211
_reflns_Friedel_coverage 0.789
_reflns_Friedel_fraction_full 0.990
_reflns_Friedel_fraction_max 0.990
_reflns_number_gt 9076
_reflns_number_total 10120
_reflns_threshold_expression 'I > 2\s(I)'
_cod_data_source_file c7sc02558k2.cif
_cod_data_source_block 6a
_cod_database_code 1546751
_shelx_shelxl_version_number 2014/7
_shelx_space_group_comment
; 
The symmetry employed for this shelxl refinement is uniquely defined 
by the following loop, which should always be used as a source of 
symmetry information in preference to the above space-group names. 
They are only intended as comments. 
;
_shelx_estimated_absorpt_t_min 0.597
_shelx_estimated_absorpt_t_max 0.963

loop_
_space_group_symop_operation_xyz
'x, y, z'
'-x+1/2, -y, z+1/2'
'-x, y+1/2, -z+1/2'
'x+1/2, -y+1/2, -z'

loop_
_atom_site_label
_atom_site_type_symbol
_atom_site_fract_x
_atom_site_fract_y
_atom_site_fract_z
_atom_site_U_iso_or_equiv
_atom_site_adp_type
_atom_site_occupancy
_atom_site_site_symmetry_order
_atom_site_calc_flag
_atom_site_refinement_flags_posn
_atom_site_refinement_flags_adp
_atom_site_refinement_flags_occupancy
_atom_site_disorder_assembly
_atom_site_disorder_group
Fe1 Fe 0.70219(7) 0.50590(6) 0.41006(2) 0.02808(19) Uani 1 1 d D . . . .
Br1 Br 0.8143(4) 0.5845(3) 0.45809(7) 0.0374(5) Uani 0.536(19) 1 d . . P A 1
Br1A Br 0.8523(10) 0.5669(4) 0.4513(2) 0.0472(18) Uani 0.464(19) 1 d . . P A 2
P1 P 0.71677(14) 0.65299(10) 0.38140(3) 0.0369(3) Uani 1 1 d . . . . .
P2 P 0.60212(11) 0.40181(8) 0.37530(3) 0.0239(2) Uani 1 1 d D . . . .
O1 O 0.9374(8) 0.4486(9) 0.3900(2) 0.046(3) Uani 0.536(19) 1 d D . P A 1
C15 C 0.8445(10) 0.4698(11) 0.3981(4) 0.036(3) Uani 0.536(19) 1 d D . P A 1
C15A C 0.8303(11) 0.4458(14) 0.3908(4) 0.033(5) Uiso 0.464(19) 1 d D . P A 2
O1A O 0.9174(9) 0.4062(10) 0.3802(3) 0.045(3) Uiso 0.464(19) 1 d D . P A 2
N1 N 0.6670(4) 0.3887(3) 0.44306(9) 0.0276(8) Uani 1 1 d . . . . .
H1 H 0.7314 0.3917 0.4606 0.033 Uiso 1 1 calc R U . B 1
N2 N 0.5502(5) 0.5710(3) 0.43127(9) 0.0332(10) Uani 1 1 d . . . . .
H2 H 0.4796 0.5537 0.4166 0.040 Uiso 1 1 calc R U . C 1
C1 C 0.5461(5) 0.4059(3) 0.46022(11) 0.0293(10) Uani 0.79(3) 1 d D . P D 1
H1A H 0.4796 0.3770 0.4460 0.035 Uiso 0.79(3) 1 calc R U P D 1
C2 C 0.5260(6) 0.5220(4) 0.46450(11) 0.0363(12) Uani 0.623(15) 1 d D . P D 1
H2A H 0.5841 0.5499 0.4814 0.044 Uiso 0.623(15) 1 calc R U P D 1
C1A C 0.5461(5) 0.4059(3) 0.46022(11) 0.0293(10) Uani 0.21(3) 1 d D . P D 2
H1AA H 0.4842 0.3848 0.4433 0.035 Uiso 0.21(3) 1 calc R U P D 2
C2A C 0.5260(6) 0.5220(4) 0.46450(11) 0.0363(12) Uani 0.377(15) 1 d D . P D 2
H2AA H 0.5974 0.5442 0.4782 0.044 Uiso 0.377(15) 1 calc R U P D 2
C3 C 0.5565(7) 0.6864(4) 0.43348(13) 0.0493(16) Uani 1 1 d . . . . .
H3A H 0.6174 0.7072 0.4503 0.059 Uiso 1 1 calc R U . . .
H3B H 0.4764 0.7147 0.4402 0.059 Uiso 1 1 calc R U . . .
C4 C 0.5928(7) 0.7287(4) 0.39918(13) 0.0436(14) Uani 1 1 d . . . . .
H4A H 0.6185 0.8019 0.4014 0.052 Uiso 1 1 calc R U . . .
H4B H 0.5216 0.7264 0.3841 0.052 Uiso 1 1 calc R U . . .
C5 C 0.8555(8) 0.7283(5) 0.38670(17) 0.062(2) Uani 1 1 d . . . . .
H5A H 0.8687 0.7395 0.4108 0.074 Uiso 1 1 calc R U . . .
H5B H 0.9248 0.6869 0.3783 0.074 Uiso 1 1 calc R U . . .
C6 C 0.8571(8) 0.8340(5) 0.36925(19) 0.066(2) Uani 1 1 d . . . . .
H6A H 0.9350 0.8684 0.3735 0.099 Uiso 1 1 calc R U . . .
H6B H 0.8468 0.8241 0.3452 0.099 Uiso 1 1 calc R U . . .
H6C H 0.7905 0.8769 0.3778 0.099 Uiso 1 1 calc R U . . .
C7 C 0.6918(6) 0.6565(4) 0.33654(13) 0.0392(12) Uani 1 1 d . . . . .
H7A H 0.6176 0.6164 0.3312 0.047 Uiso 1 1 calc R U . . .
H7B H 0.6775 0.7291 0.3296 0.047 Uiso 1 1 calc R U . . .
C8 C 0.7971(7) 0.6133(5) 0.31680(15) 0.0525(16) Uani 1 1 d . . . . .
H8A H 0.7784 0.6173 0.2930 0.079 Uiso 1 1 calc R U . . .
H8B H 0.8706 0.6537 0.3215 0.079 Uiso 1 1 calc R U . . .
H8C H 0.8107 0.5410 0.3231 0.079 Uiso 1 1 calc R U . . .
C9 C 0.6727(4) 0.2859(3) 0.42822(11) 0.0252(10) Uani 1 1 d . . . . .
C10 C 0.7106(5) 0.1997(4) 0.44570(12) 0.0319(11) Uani 1 1 d . . . . .
H10A H 0.7360 0.2058 0.4682 0.038 Uiso 1 1 calc R U . . .
C11 C 0.7110(6) 0.1050(4) 0.43009(14) 0.0476(15) Uani 1 1 d . . . . .
H11A H 0.7380 0.0453 0.4418 0.057 Uiso 1 1 calc R U . . .
C12 C 0.6724(8) 0.0962(4) 0.39761(14) 0.063(2) Uani 1 1 d . . . . .
H12A H 0.6720 0.0302 0.3872 0.075 Uiso 1 1 calc R U . . .
C13 C 0.6345(8) 0.1818(4) 0.38010(13) 0.0532(19) Uani 1 1 d . . . . .
H13A H 0.6077 0.1747 0.3578 0.064 Uiso 1 1 calc R U . . .
C14 C 0.6355(5) 0.2786(4) 0.39512(11) 0.0281(10) Uani 1 1 d . . . . .
C21 C 0.3878(5) 0.5456(4) 0.47585(12) 0.0188(17) Uiso 0.623(15) 1 d DG . P D 1
C22 C 0.2856(5) 0.5128(4) 0.45843(12) 0.0288(19) Uiso 0.623(15) 1 d G . P D 1
H22A H 0.2947 0.4727 0.4388 0.035 Uiso 0.623(15) 1 calc R U P D 1
C23 C 0.1700(5) 0.5386(4) 0.46976(14) 0.030(2) Uiso 0.623(15) 1 d G . P D 1
H23A H 0.1001 0.5161 0.4579 0.036 Uiso 0.623(15) 1 calc R U P D 1
C24 C 0.1566(5) 0.5972(4) 0.49853(14) 0.031(2) Uiso 0.623(15) 1 d G . P D 1
H24A H 0.0776 0.6148 0.5063 0.037 Uiso 0.623(15) 1 calc R U P D 1
C25 C 0.2588(6) 0.6300(4) 0.51595(12) 0.0222(19) Uiso 0.623(15) 1 d G . P D 1
H25A H 0.2497 0.6700 0.5356 0.027 Uiso 0.623(15) 1 calc R U P D 1
C26 C 0.3744(5) 0.6042(4) 0.50462(12) 0.026(2) Uiso 0.623(15) 1 d G . P D 1
H26A H 0.4443 0.6266 0.5165 0.032 Uiso 0.623(15) 1 calc R U P D 1
C21A C 0.4296(8) 0.5543(6) 0.4825(2) 0.019(3) Uiso 0.377(15) 1 d DG . P D 2
C22A C 0.3222(9) 0.5221(6) 0.4674(2) 0.023(3) Uiso 0.377(15) 1 d G . P D 2
H22B H 0.3251 0.4802 0.4480 0.028 Uiso 0.377(15) 1 calc R U P D 2
C23A C 0.2106(8) 0.5512(6) 0.4807(2) 0.031(3) Uiso 0.377(15) 1 d G . P D 2
H23B H 0.1372 0.5292 0.4704 0.037 Uiso 0.377(15) 1 calc R U P D 2
C24A C 0.2063(9) 0.6125(7) 0.5091(2) 0.020(3) Uiso 0.377(15) 1 d G . P D 2
H24B H 0.1300 0.6324 0.5182 0.024 Uiso 0.377(15) 1 calc R U P D 2
C25A C 0.3136(10) 0.6447(7) 0.5242(2) 0.038(4) Uiso 0.377(15) 1 d G . P D 2
H25B H 0.3107 0.6866 0.5436 0.046 Uiso 0.377(15) 1 calc R U P D 2
C26A C 0.4253(9) 0.6156(7) 0.5109(2) 0.034(3) Uiso 0.377(15) 1 d G . P D 2
H26B H 0.4986 0.6377 0.5212 0.041 Uiso 0.377(15) 1 calc R U P D 2
C31 C 0.5497(10) 0.3458(4) 0.49333(13) 0.036(2) Uani 0.79(3) 1 d DG . P D 1
C32 C 0.6235(14) 0.3768(4) 0.51959(12) 0.049(3) Uani 0.79(3) 1 d G . P D 1
H32A H 0.6697 0.4387 0.5179 0.059 Uiso 0.79(3) 1 calc R U P D 1
C33 C 0.6297(15) 0.3172(5) 0.54832(11) 0.061(4) Uani 0.79(3) 1 d G . P D 1
H33A H 0.6801 0.3383 0.5663 0.074 Uiso 0.79(3) 1 calc R U P D 1
C34 C 0.5620(13) 0.2266(6) 0.55079(19) 0.062(4) Uani 0.79(3) 1 d G . P D 1
H34A H 0.5662 0.1858 0.5704 0.074 Uiso 0.79(3) 1 calc R U P D 1
C35 C 0.4882(9) 0.1956(6) 0.5245(3) 0.054(4) Uani 0.79(3) 1 d G . P D 1
H35A H 0.4419 0.1337 0.5262 0.065 Uiso 0.79(3) 1 calc R U P D 1
C36 C 0.4820(8) 0.2552(5) 0.4958(2) 0.041(2) Uani 0.79(3) 1 d G . P D 1
H36A H 0.4315 0.2341 0.4779 0.049 Uiso 0.79(3) 1 calc R U P D 1
C31A C 0.5166(19) 0.3409(15) 0.4902(3) 0.012(6) Uiso 0.21(3) 1 d DG . P D 2
C32A C 0.569(2) 0.3671(12) 0.5205(4) 0.016(7) Uiso 0.21(3) 1 d G . P D 2
H32B H 0.6070 0.4327 0.5232 0.019 Uiso 0.21(3) 1 calc R U P D 2
C33A C 0.567(2) 0.2973(16) 0.5468(3) 0.022(7) Uiso 0.21(3) 1 d G . P D 2
H33B H 0.6026 0.3152 0.5675 0.026 Uiso 0.21(3) 1 calc R U P D 2
C34A C 0.511(2) 0.2014(15) 0.5428(5) 0.037(9) Uiso 0.21(3) 1 d G . P D 2
H34B H 0.5095 0.1537 0.5608 0.044 Uiso 0.21(3) 1 calc R U P D 2
C35A C 0.459(2) 0.1751(13) 0.5125(6) 0.030(8) Uiso 0.21(3) 1 d G . P D 2
H35B H 0.4208 0.1096 0.5098 0.036 Uiso 0.21(3) 1 calc R U P D 2
C36A C 0.4613(19) 0.2449(16) 0.4862(4) 0.015(6) Uiso 0.21(3) 1 d G . P D 2
H36B H 0.4253 0.2270 0.4655 0.018 Uiso 0.21(3) 1 calc R U P D 2
C41 C 0.4409(3) 0.4060(4) 0.37206(15) 0.0306(19) Uani 0.724(10) 1 d DG . P E 1
C42 C 0.3730(5) 0.3153(4) 0.37335(14) 0.042(2) Uani 0.724(10) 1 d G . P E 1
H42A H 0.4119 0.2513 0.3780 0.050 Uiso 0.724(10) 1 calc R U P E 1
C43 C 0.2482(5) 0.3183(5) 0.36781(14) 0.060(3) Uani 0.724(10) 1 d G . P E 1
H43A H 0.2018 0.2563 0.3687 0.072 Uiso 0.724(10) 1 calc R U P E 1
C44 C 0.1912(3) 0.4120(6) 0.36097(13) 0.063(3) Uani 0.724(10) 1 d G . P E 1
H44A H 0.1059 0.4140 0.3572 0.075 Uiso 0.724(10) 1 calc R U P E 1
C45 C 0.2591(4) 0.5027(5) 0.35967(13) 0.055(3) Uani 0.724(10) 1 d G . P E 1
H45A H 0.2202 0.5667 0.3550 0.066 Uiso 0.724(10) 1 calc R U P E 1
C46 C 0.3839(4) 0.4997(4) 0.36522(14) 0.0348(18) Uani 0.724(10) 1 d G . P E 1
H46A H 0.4303 0.5617 0.3643 0.042 Uiso 0.724(10) 1 calc R U P E 1
C41A C 0.4346(7) 0.4263(10) 0.3776(4) 0.031(6) Uiso 0.276(10) 1 d DG . P E 2
C42A C 0.3511(10) 0.3499(8) 0.3862(4) 0.026(4) Uiso 0.276(10) 1 d G . P E 2
H42B H 0.3781 0.2813 0.3903 0.031 Uiso 0.276(10) 1 calc R U P E 2
C43A C 0.2281(9) 0.3740(8) 0.3886(3) 0.032(5) Uiso 0.276(10) 1 d G . P E 2
H43B H 0.1711 0.3219 0.3945 0.038 Uiso 0.276(10) 1 calc R U P E 2
C44A C 0.1886(7) 0.4745(9) 0.3826(4) 0.043(5) Uiso 0.276(10) 1 d G . P E 2
H44B H 0.1046 0.4910 0.3843 0.052 Uiso 0.276(10) 1 calc R U P E 2
C45A C 0.2721(10) 0.5508(7) 0.3740(3) 0.027(4) Uiso 0.276(10) 1 d G . P E 2
H45B H 0.2451 0.6195 0.3699 0.033 Uiso 0.276(10) 1 calc R U P E 2
C46A C 0.3951(9) 0.5267(9) 0.3715(4) 0.025(5) Uiso 0.276(10) 1 d G . P E 2
H46B H 0.4521 0.5789 0.3657 0.030 Uiso 0.276(10) 1 calc R U P E 2
C51 C 0.6519(9) 0.3844(4) 0.33206(8) 0.035(2) Uani 0.86(2) 1 d G . P E 1
C52 C 0.7637(9) 0.3380(5) 0.32573(13) 0.046(3) Uani 0.86(2) 1 d G . P E 1
H52A H 0.8127 0.3143 0.3437 0.056 Uiso 0.86(2) 1 calc R U P E 1
C53 C 0.8040(11) 0.3264(4) 0.29316(15) 0.058(4) Uani 0.86(2) 1 d G . P E 1
H53A H 0.8804 0.2947 0.2888 0.070 Uiso 0.86(2) 1 calc R U P E 1
C54 C 0.7324(12) 0.3611(4) 0.26693(10) 0.059(4) Uani 0.86(2) 1 d G . P E 1
H54A H 0.7599 0.3532 0.2447 0.071 Uiso 0.86(2) 1 calc R U P E 1
C55 C 0.6206(11) 0.4075(4) 0.27326(8) 0.052(3) Uani 0.86(2) 1 d G . P E 1
H55A H 0.5717 0.4312 0.2553 0.062 Uiso 0.86(2) 1 calc R U P E 1
C56 C 0.5804(9) 0.4191(4) 0.30583(10) 0.041(2) Uani 0.86(2) 1 d G . P E 1
H56A H 0.5040 0.4508 0.3102 0.049 Uiso 0.86(2) 1 calc R U P E 1
C51A C 0.615(2) 0.383(3) 0.3316(4) 0.000(8) Uiso 0.14(2) 1 d G . P E 2
C52A C 0.722(2) 0.337(3) 0.3205(5) 0.029(11) Uiso 0.14(2) 1 d G . P E 2
H52B H 0.7786 0.3100 0.3360 0.035 Uiso 0.14(2) 1 calc R U P E 2
C53A C 0.745(2) 0.330(2) 0.2866(6) 0.007(8) Uiso 0.14(2) 1 d G . P E 2
H53B H 0.8182 0.2981 0.2790 0.008 Uiso 0.14(2) 1 calc R U P E 2
C54A C 0.662(3) 0.369(2) 0.2638(4) 0.021(10) Uiso 0.14(2) 1 d G . P E 2
H54B H 0.6779 0.3637 0.2406 0.025 Uiso 0.14(2) 1 calc R U P E 2
C55A C 0.555(3) 0.415(2) 0.2749(5) 0.019(9) Uiso 0.14(2) 1 d G . P E 2
H55B H 0.4980 0.4413 0.2593 0.023 Uiso 0.14(2) 1 calc R U P E 2
C56A C 0.531(2) 0.422(2) 0.3088(6) 0.012(9) Uiso 0.14(2) 1 d G . P E 2
H56B H 0.4584 0.4532 0.3164 0.014 Uiso 0.14(2) 1 calc R U P E 2
C61 C 0.3191(14) 0.9004(6) 0.38427(13) 0.045(3) Uani 0.82(3) 1 d G . P F 1
C62 C 0.2539(14) 0.8210(6) 0.39931(18) 0.048(3) Uani 0.82(3) 1 d G . P F 1
H62A H 0.2071 0.7748 0.3861 0.058 Uiso 0.82(3) 1 calc R U P F 1
C63 C 0.2571(16) 0.8091(6) 0.43366(19) 0.061(5) Uani 0.82(3) 1 d G . P F 1
H63A H 0.2125 0.7549 0.4439 0.074 Uiso 0.82(3) 1 calc R U P F 1
C64 C 0.3256(17) 0.8768(7) 0.45298(13) 0.063(4) Uani 0.82(3) 1 d G . P F 1
H64A H 0.3278 0.8687 0.4765 0.076 Uiso 0.82(3) 1 calc R U P F 1
C65 C 0.3908(17) 0.9562(6) 0.43794(13) 0.070(4) Uani 0.82(3) 1 d G . P F 1
H65A H 0.4376 1.0024 0.4511 0.084 Uiso 0.82(3) 1 calc R U P F 1
C66 C 0.3876(15) 0.9680(6) 0.40359(13) 0.053(3) Uani 0.82(3) 1 d G . P F 1
H66A H 0.4321 1.0223 0.3933 0.064 Uiso 0.82(3) 1 calc R U P F 1
C61A C 0.276(2) 0.8876(19) 0.3828(4) 0.014(8) Uiso 0.18(3) 1 d G . P F 2
C62A C 0.208(3) 0.8068(17) 0.3958(5) 0.018(8) Uiso 0.18(3) 1 d G . P F 2
H62B H 0.1616 0.7637 0.3814 0.021 Uiso 0.18(3) 1 calc R U P F 2
C63A C 0.207(2) 0.7891(17) 0.4299(5) 0.029(8) Uiso 0.18(3) 1 d G . P F 2
H63B H 0.1599 0.7339 0.4388 0.034 Uiso 0.18(3) 1 calc R U P F 2
C64A C 0.274(2) 0.852(2) 0.4510(4) 0.016(8) Uiso 0.18(3) 1 d G . P F 2
H64B H 0.2737 0.8401 0.4743 0.019 Uiso 0.18(3) 1 calc R U P F 2
C66A C 0.343(2) 0.933(2) 0.4379(5) 0.021(9) Uiso 0.18(3) 1 d G . P F 2
H66B H 0.3892 0.9760 0.4523 0.025 Uiso 0.18(3) 1 calc R U P F 2
C65A C 0.344(2) 0.9506(18) 0.4038(5) 0.010(8) Uiso 0.18(3) 1 d G . P F 2
H65B H 0.3909 1.0058 0.3949 0.012 Uiso 0.18(3) 1 calc R U P F 2
C71 C 0.1661(7) 0.9934(4) 0.34013(13) 0.0509(16) Uani 1 1 d . . . . .
C72 C 0.1084(9) 1.0110(5) 0.30961(15) 0.071(2) Uani 1 1 d . . . . .
H72A H 0.1458 0.9849 0.2900 0.085 Uiso 1 1 calc R U . . .
C73 C 0.0002(9) 1.0642(6) 0.30641(17) 0.073(3) Uani 1 1 d . . . . .
H73A H -0.0358 1.0728 0.2851 0.088 Uiso 1 1 calc R U . . .
C74 C -0.0559(7) 1.1051(5) 0.33441(17) 0.0550(17) Uani 1 1 d . . . . .
H74A H -0.1312 1.1407 0.3325 0.066 Uiso 1 1 calc R U . . .
C75 C -0.0009(6) 1.0933(4) 0.36487(15) 0.0477(15) Uani 1 1 d . . . . .
H75A H -0.0369 1.1227 0.3842 0.057 Uiso 1 1 calc R U . . .
C76 C 0.1073(6) 1.0384(4) 0.36744(14) 0.0420(14) Uani 1 1 d . . . . .
H76A H 0.1432 1.0309 0.3888 0.050 Uiso 1 1 calc R U . . .
C81 C 0.4066(8) 0.9856(4) 0.32757(13) 0.0523(18) Uani 1 1 d . . . . .
C82 C 0.5273(7) 0.9514(4) 0.33250(13) 0.0467(16) Uani 1 1 d . . . . .
H82A H 0.5403 0.8952 0.3473 0.056 Uiso 1 1 calc R U . . .
C83 C 0.6289(7) 0.9951(5) 0.31694(13) 0.0513(16) Uani 1 1 d . . . . .
H83A H 0.7075 0.9666 0.3205 0.062 Uiso 1 1 calc R U . . .
C84 C 0.6147(8) 1.0793(5) 0.29649(14) 0.0545(18) Uani 1 1 d . . . . .
H84A H 0.6827 1.1088 0.2854 0.065 Uiso 1 1 calc R U . . .
C85 C 0.5003(9) 1.1198(4) 0.29239(14) 0.065(2) Uani 1 1 d . . . . .
H85A H 0.4902 1.1801 0.2791 0.078 Uiso 1 1 calc R U . . .
C86 C 0.3978(8) 1.0745(5) 0.30726(13) 0.0571(19) Uani 1 1 d . . . . .
H86A H 0.3200 1.1046 0.3036 0.069 Uiso 1 1 calc R U . . .
C91 C 0.2717(7) 0.8137(4) 0.32269(12) 0.0456(16) Uani 1 1 d . . . . .
C92 C 0.3691(7) 0.7561(4) 0.30950(13) 0.0446(15) Uani 1 1 d . . . . .
H92A H 0.4495 0.7803 0.3133 0.053 Uiso 1 1 calc R U . . .
C93 C 0.3542(7) 0.6660(4) 0.29125(13) 0.0448(15) Uani 1 1 d . . . . .
H93A H 0.4235 0.6303 0.2830 0.054 Uiso 1 1 calc R U . . .
C94 C 0.2382(7) 0.6274(4) 0.28492(14) 0.0498(17) Uani 1 1 d . . . . .
H94A H 0.2275 0.5669 0.2719 0.060 Uiso 1 1 calc R U . . .
C95 C 0.1387(7) 0.6787(5) 0.29796(16) 0.0549(17) Uani 1 1 d . . . . .
H95A H 0.0590 0.6526 0.2944 0.066 Uiso 1 1 calc R U . . .
C96 C 0.1562(7) 0.7698(4) 0.31651(15) 0.0504(17) Uani 1 1 d . . . . .
H96A H 0.0866 0.8037 0.3253 0.060 Uiso 1 1 calc R U . . .
B1 B 0.2890(8) 0.9240(5) 0.34321(14) 0.0488(19) Uani 1 1 d . . . . .
O1S O 0.7986(8) 0.8205(6) 0.27531(16) 0.081(3) Uani 0.735(10) 1 d D . P G 1
C1S C 0.6845(12) 0.8024(9) 0.25525(19) 0.071(3) Uani 0.735(10) 1 d D . P G 1
H1SA H 0.6636 0.7279 0.2545 0.086 Uiso 0.735(10) 1 calc R U P G 1
H1SB H 0.6150 0.8414 0.2646 0.086 Uiso 0.735(10) 1 calc R U P G 1
C2S C 0.7159(10) 0.8402(7) 0.2226(3) 0.065(3) Uani 0.735(10) 1 d D . P G 1
H2SA H 0.6862 0.9120 0.2197 0.078 Uiso 0.735(10) 1 calc R U P G 1
H2SB H 0.6785 0.7961 0.2053 0.078 Uiso 0.735(10) 1 calc R U P G 1
C3S C 0.8562(11) 0.8368(8) 0.2199(3) 0.068(3) Uani 0.735(10) 1 d D . P G 1
H3SA H 0.8822 0.7786 0.2055 0.082 Uiso 0.735(10) 1 calc R U P G 1
H3SB H 0.8877 0.9022 0.2103 0.082 Uiso 0.735(10) 1 calc R U P G 1
C4S C 0.9016(11) 0.8224(16) 0.2540(2) 0.082(5) Uani 0.735(10) 1 d D . P G 1
H4SA H 0.9473 0.7566 0.2557 0.099 Uiso 0.735(10) 1 calc R U P G 1
H4SB H 0.9565 0.8800 0.2602 0.099 Uiso 0.735(10) 1 calc R U P G 1
O1SA O 0.9377(19) 0.9303(15) 0.2315(4) 0.079(7) Uiso 0.265(10) 1 d D . P G 2
C1SA C 0.879(3) 0.863(2) 0.2568(5) 0.045(8) Uiso 0.265(10) 1 d D . P G 2
H1SC H 0.9407 0.8237 0.2696 0.054 Uiso 0.265(10) 1 calc R U P G 2
H1SD H 0.8292 0.9041 0.2725 0.054 Uiso 0.265(10) 1 calc R U P G 2
C2SA C 0.803(4) 0.793(3) 0.2378(7) 0.122(16) Uiso 0.265(10) 1 d D . P G 2
H2SC H 0.7166 0.8032 0.2438 0.146 Uiso 0.265(10) 1 calc R U P G 2
H2SD H 0.8257 0.7205 0.2426 0.146 Uiso 0.265(10) 1 calc R U P G 2
C3SA C 0.823(3) 0.817(2) 0.2005(6) 0.078(9) Uiso 0.265(10) 1 d D . P G 2
H3SC H 0.8437 0.7534 0.1882 0.094 Uiso 0.265(10) 1 calc R U P G 2
H3SD H 0.7482 0.8474 0.1907 0.094 Uiso 0.265(10) 1 calc R U P G 2
C4SA C 0.924(2) 0.8922(17) 0.1988(4) 0.048(6) Uiso 0.265(10) 1 d D . P G 2
H4SC H 0.9998 0.8579 0.1913 0.057 Uiso 0.265(10) 1 calc R U P G 2
H4SD H 0.9045 0.9492 0.1832 0.057 Uiso 0.265(10) 1 calc R U P G 2

loop_
_atom_site_aniso_label
_atom_site_aniso_U_11
_atom_site_aniso_U_22
_atom_site_aniso_U_33
_atom_site_aniso_U_23
_atom_site_aniso_U_13
_atom_site_aniso_U_12
Fe1 0.0366(4) 0.0241(4) 0.0235(3) 0.0053(3) -0.0002(3) -0.0066(3)
Br1 0.0363(11) 0.0375(9) 0.0384(8) -0.0062(7) 0.0094(10) -0.0022(8)
Br1A 0.063(3) 0.0348(13) 0.044(2) 0.0080(12) -0.026(2) -0.0148(17)
P1 0.0540(9) 0.0254(6) 0.0315(6) 0.0075(5) 0.0013(6) -0.0111(6)
P2 0.0372(6) 0.0182(5) 0.0164(5) 0.0013(4) 0.0053(4) 0.0032(5)
O1 0.043(5) 0.049(6) 0.047(5) -0.012(4) 0.007(4) -0.003(4)
C15 0.045(8) 0.033(6) 0.032(7) 0.007(5) 0.009(5) -0.022(6)
N1 0.037(2) 0.0243(19) 0.0214(17) 0.0036(15) 0.0014(16) -0.0031(17)
N2 0.065(3) 0.0178(19) 0.0173(18) 0.0008(15) 0.0071(18) -0.0010(19)
C1 0.048(3) 0.018(2) 0.022(2) -0.0012(18) 0.012(2) 0.002(2)
C2 0.073(4) 0.018(2) 0.019(2) 0.0001(18) 0.013(2) -0.003(2)
C1A 0.048(3) 0.018(2) 0.022(2) -0.0012(18) 0.012(2) 0.002(2)
C2A 0.073(4) 0.018(2) 0.019(2) 0.0001(18) 0.013(2) -0.003(2)
C3 0.098(5) 0.019(2) 0.031(3) 0.000(2) 0.010(3) -0.006(3)
C4 0.079(4) 0.020(2) 0.032(3) 0.006(2) 0.007(3) -0.005(3)
C5 0.091(6) 0.039(3) 0.056(4) 0.014(3) -0.008(4) -0.037(4)
C6 0.083(5) 0.043(4) 0.072(5) 0.016(3) 0.007(4) -0.025(4)
C7 0.050(3) 0.030(3) 0.037(3) 0.012(2) 0.013(2) -0.003(3)
C8 0.061(4) 0.057(4) 0.039(3) 0.011(3) 0.021(3) 0.000(3)
C9 0.031(3) 0.023(2) 0.022(2) 0.0036(17) 0.0079(19) 0.0044(18)
C10 0.036(3) 0.036(3) 0.024(2) 0.0135(19) 0.007(2) 0.008(2)
C11 0.071(4) 0.033(3) 0.039(3) 0.013(2) 0.024(3) 0.023(3)
C12 0.134(7) 0.020(3) 0.035(3) 0.000(2) 0.027(4) 0.020(3)
C13 0.115(6) 0.026(3) 0.019(2) 0.002(2) 0.014(3) 0.014(3)
C14 0.043(3) 0.022(2) 0.019(2) 0.0018(17) 0.0069(19) 0.005(2)
C31 0.060(7) 0.021(3) 0.025(4) 0.002(3) 0.018(4) 0.002(3)
C32 0.099(11) 0.028(4) 0.021(3) 0.001(3) 0.010(4) -0.004(4)
C33 0.121(13) 0.043(4) 0.020(4) 0.002(3) 0.008(4) 0.005(6)
C34 0.106(11) 0.043(5) 0.037(4) 0.016(4) 0.029(6) 0.022(6)
C35 0.055(6) 0.029(4) 0.078(9) 0.028(5) 0.030(7) 0.010(4)
C36 0.049(5) 0.028(4) 0.046(5) 0.005(4) 0.011(4) 0.008(3)
C41 0.046(5) 0.030(4) 0.016(3) 0.008(3) -0.001(3) -0.005(3)
C42 0.057(5) 0.045(4) 0.024(4) 0.008(4) 0.001(3) -0.011(4)
C43 0.044(5) 0.105(8) 0.031(4) 0.019(5) -0.003(4) -0.032(5)
C44 0.036(5) 0.124(9) 0.029(4) 0.009(5) 0.002(3) 0.000(6)
C45 0.054(5) 0.088(7) 0.022(4) -0.001(4) 0.005(3) 0.024(5)
C46 0.040(4) 0.045(5) 0.020(3) 0.008(4) 0.001(3) 0.006(4)
C51 0.057(6) 0.023(3) 0.024(3) 0.004(2) 0.008(3) 0.005(4)
C52 0.082(7) 0.029(3) 0.028(3) 0.007(3) 0.029(4) 0.016(4)
C53 0.103(10) 0.035(4) 0.037(4) 0.005(3) 0.041(6) 0.018(4)
C54 0.116(12) 0.032(3) 0.029(4) 0.003(3) 0.032(5) 0.004(4)
C55 0.106(11) 0.028(3) 0.021(3) 0.001(3) 0.003(4) -0.008(5)
C56 0.071(7) 0.026(3) 0.026(3) -0.001(2) 0.007(3) -0.001(4)
C61 0.069(8) 0.031(4) 0.035(4) 0.009(3) 0.028(4) 0.017(4)
C62 0.077(9) 0.033(4) 0.035(4) 0.011(3) 0.026(5) 0.019(5)
C63 0.108(12) 0.037(5) 0.039(5) 0.016(4) 0.041(6) 0.028(6)
C64 0.113(12) 0.048(5) 0.028(4) 0.000(4) 0.026(5) 0.020(7)
C65 0.132(13) 0.047(5) 0.031(4) -0.005(3) 0.024(5) 0.024(7)
C66 0.090(10) 0.039(4) 0.031(4) -0.001(3) 0.019(4) 0.011(5)
C71 0.095(5) 0.025(3) 0.033(3) 0.009(2) 0.022(3) 0.018(3)
C72 0.131(7) 0.048(4) 0.033(3) 0.009(3) 0.020(4) 0.047(4)
C73 0.122(7) 0.055(4) 0.043(4) 0.014(3) 0.012(4) 0.045(5)
C74 0.078(5) 0.026(3) 0.061(4) 0.003(3) 0.017(3) 0.008(3)
C75 0.063(4) 0.030(3) 0.050(3) -0.009(2) 0.022(3) -0.009(3)
C76 0.069(4) 0.020(2) 0.037(3) -0.004(2) 0.018(3) 0.000(2)
C81 0.114(6) 0.022(3) 0.020(2) 0.001(2) 0.024(3) 0.012(3)
C82 0.091(5) 0.022(3) 0.026(3) 0.004(2) 0.012(3) 0.007(3)
C83 0.095(5) 0.030(3) 0.029(3) -0.002(2) 0.019(3) -0.003(3)
C84 0.100(6) 0.030(3) 0.033(3) -0.002(2) 0.024(3) 0.005(3)
C85 0.147(8) 0.025(3) 0.024(3) 0.005(2) 0.034(4) -0.003(4)
C86 0.109(6) 0.034(3) 0.028(3) 0.007(2) 0.020(3) 0.019(4)
C91 0.086(5) 0.030(3) 0.021(2) 0.012(2) 0.022(3) 0.021(3)
C92 0.071(4) 0.031(3) 0.032(3) 0.006(2) 0.017(3) 0.014(3)
C93 0.072(4) 0.029(3) 0.033(3) 0.000(2) 0.020(3) 0.011(3)
C94 0.083(5) 0.026(3) 0.040(3) 0.005(2) 0.022(3) 0.006(3)
C95 0.075(5) 0.036(3) 0.053(4) 0.010(3) 0.024(3) 0.009(3)
C96 0.076(5) 0.033(3) 0.042(3) 0.008(2) 0.026(3) 0.018(3)
B1 0.092(5) 0.029(3) 0.025(3) 0.008(2) 0.024(3) 0.022(4)
O1S 0.097(6) 0.093(6) 0.051(4) -0.019(4) 0.005(4) -0.022(5)
C1S 0.105(9) 0.084(7) 0.025(4) -0.022(4) 0.009(5) -0.026(7)
C2S 0.084(8) 0.041(5) 0.070(6) 0.002(4) -0.017(6) -0.013(5)
C3S 0.096(9) 0.058(6) 0.050(6) 0.008(5) 0.003(6) 0.005(6)
C4S 0.077(8) 0.127(12) 0.042(6) 0.024(7) 0.015(5) 0.038(9)

loop_
_atom_type_symbol
_atom_type_description
_atom_type_scat_dispersion_real
_atom_type_scat_dispersion_imag
_atom_type_scat_source
C C 0.0181 0.0091 'International Tables Vol C Tables 4.2.6.8 and 6.1.1.4'
H H 0.0000 0.0000 'International Tables Vol C Tables 4.2.6.8 and 6.1.1.4'
B B 0.0090 0.0039 'International Tables Vol C Tables 4.2.6.8 and 6.1.1.4'
N N 0.0311 0.0180 'International Tables Vol C Tables 4.2.6.8 and 6.1.1.4'
O O 0.0492 0.0322 'International Tables Vol C Tables 4.2.6.8 and 6.1.1.4'
P P 0.2955 0.4335 'International Tables Vol C Tables 4.2.6.8 and 6.1.1.4'
Fe Fe -1.1336 3.1974 'International Tables Vol C Tables 4.2.6.8 and 6.1.1.4'
Br Br -0.6763 1.2805 'International Tables Vol C Tables 4.2.6.8 and 6.1.1.4'

loop_
_geom_angle_atom_site_label_1
_geom_angle_atom_site_label_2
_geom_angle_atom_site_label_3
_geom_angle
C15 Fe1 N1 98.9(4)
C15A Fe1 N1 96.2(6)
C15 Fe1 N2 167.6(7)
C15A Fe1 N2 177.7(6)
N1 Fe1 N2 83.13(16)
C15 Fe1 P1 91.2(4)
C15A Fe1 P1 95.2(6)
N1 Fe1 P1 168.02(12)
N2 Fe1 P1 85.64(12)
C15 Fe1 P2 96.3(7)
C15A Fe1 P2 81.6(6)
N1 Fe1 P2 82.36(11)
N2 Fe1 P2 96.09(13)
P1 Fe1 P2 103.04(5)
C15A Fe1 Br1A 84.5(5)
N1 Fe1 Br1A 85.81(15)
N2 Fe1 Br1A 97.7(4)
P1 Fe1 Br1A 91.56(8)
P2 Fe1 Br1A 160.6(2)
C15 Fe1 Br1 83.0(6)
N1 Fe1 Br1 83.90(13)
N2 Fe1 Br1 85.06(18)
P1 Fe1 Br1 90.99(8)
P2 Fe1 Br1 165.96(8)
C5 P1 C4 107.0(3)
C5 P1 C7 103.2(3)
C4 P1 C7 105.2(3)
C5 P1 Fe1 117.1(2)
C4 P1 Fe1 101.62(17)
C7 P1 Fe1 121.44(18)
C41 P2 C14 105.1(2)
C51A P2 C14 107.2(10)
C41 P2 C51 103.4(4)
C14 P2 C51 104.3(2)
C51A P2 C41A 98.6(10)
C14 P2 C41A 109.0(5)
C41 P2 Fe1 121.3(2)
C51A P2 Fe1 131.6(10)
C14 P2 Fe1 98.85(17)
C51 P2 Fe1 121.4(3)
C41A P2 Fe1 110.6(5)
O1 C15 Fe1 178.3(12)
O1A C15A Fe1 175.8(15)
C9 N1 C1A 111.0(4)
C9 N1 C1 111.0(4)
C9 N1 Fe1 113.6(3)
C1A N1 Fe1 110.6(3)
C1 N1 Fe1 110.6(3)
C9 N1 H1 107.1
C1 N1 H1 107.1
Fe1 N1 H1 107.1
C3 N2 C2A 112.1(4)
C3 N2 C2 112.1(4)
C3 N2 Fe1 113.3(4)
C2A N2 Fe1 109.9(3)
C2 N2 Fe1 109.9(3)
C3 N2 H2 107.1
C2 N2 H2 107.1
Fe1 N2 H2 107.1
N1 C1 C2 108.8(4)
N1 C1 C31 107.3(5)
C2 C1 C31 113.7(4)
N1 C1 H1A 109.0
C2 C1 H1A 109.0
C31 C1 H1A 109.0
N2 C2 C1 106.8(4)
N2 C2 C21 109.7(4)
C1 C2 C21 110.7(4)
N2 C2 H2A 109.9
C1 C2 H2A 109.9
C21 C2 H2A 109.9
C31A C1A N1 118.2(10)
C31A C1A C2A 115.3(9)
N1 C1A C2A 108.8(4)
C31A C1A H1AA 104.3
N1 C1A H1AA 104.3
C2A C1A H1AA 104.3
C21A C2A N2 119.0(6)
C21A C2A C1A 118.5(5)
N2 C2A C1A 106.8(4)
C21A C2A H2AA 103.4
N2 C2A H2AA 103.4
C1A C2A H2AA 103.4
N2 C3 C4 108.3(4)
N2 C3 H3A 110.0
C4 C3 H3A 110.0
N2 C3 H3B 110.0
C4 C3 H3B 110.0
H3A C3 H3B 108.4
C3 C4 P1 110.8(4)
C3 C4 H4A 109.5
P1 C4 H4A 109.5
C3 C4 H4B 109.5
P1 C4 H4B 109.5
H4A C4 H4B 108.1
C6 C5 P1 115.6(6)
C6 C5 H5A 108.4
P1 C5 H5A 108.4
C6 C5 H5B 108.4
P1 C5 H5B 108.4
H5A C5 H5B 107.5
C5 C6 H6A 109.5
C5 C6 H6B 109.5
H6A C6 H6B 109.5
C5 C6 H6C 109.5
H6A C6 H6C 109.5
H6B C6 H6C 109.5
C8 C7 P1 113.3(4)
C8 C7 H7A 108.9
P1 C7 H7A 108.9
C8 C7 H7B 108.9
P1 C7 H7B 108.9
H7A C7 H7B 107.7
C7 C8 H8A 109.5
C7 C8 H8B 109.5
H8A C8 H8B 109.5
C7 C8 H8C 109.5
H8A C8 H8C 109.5
H8B C8 H8C 109.5
C10 C9 C14 121.3(4)
C10 C9 N1 122.6(4)
C14 C9 N1 116.1(4)
C11 C10 C9 119.1(5)
C11 C10 H10A 120.5
C9 C10 H10A 120.5
C10 C11 C12 120.4(5)
C10 C11 H11A 119.8
C12 C11 H11A 119.8
C13 C12 C11 120.8(5)
C13 C12 H12A 119.6
C11 C12 H12A 119.6
C12 C13 C14 119.9(5)
C12 C13 H13A 120.0
C14 C13 H13A 120.0
C13 C14 C9 118.6(4)
C13 C14 P2 126.6(4)
C9 C14 P2 114.7(3)
C22 C21 C26 120.0
C22 C21 C2 124.0(3)
C26 C21 C2 115.9(3)
C21 C22 C23 120.0
C21 C22 H22A 120.0
C23 C22 H22A 120.0
C22 C23 C24 120.0
C22 C23 H23A 120.0
C24 C23 H23A 120.0
C23 C24 C25 120.0
C23 C24 H24A 120.0
C25 C24 H24A 120.0
C24 C25 C26 120.0
C24 C25 H25A 120.0
C26 C25 H25A 120.0
C25 C26 C21 120.0
C25 C26 H26A 120.0
C21 C26 H26A 120.0
C2A C21A C22A 109.9(6)
C2A C21A C26A 130.0(6)
C22A C21A C26A 120.0
C23A C22A C21A 120.0
C23A C22A H22B 120.0
C21A C22A H22B 120.0
C22A C23A C24A 120.0
C22A C23A H23B 120.0
C24A C23A H23B 120.0
C23A C24A C25A 120.0
C23A C24A H24B 120.0
C25A C24A H24B 120.0
C26A C25A C24A 120.0
C26A C25A H25B 120.0
C24A C25A H25B 120.0
C25A C26A C21A 120.0
C25A C26A H26B 120.0
C21A C26A H26B 120.0
C32 C31 C36 120.0
C32 C31 C1 121.7(4)
C36 C31 C1 118.2(4)
C31 C32 C33 120.0
C31 C32 H32A 120.0
C33 C32 H32A 120.0
C32 C33 C34 120.0
C32 C33 H33A 120.0
C34 C33 H33A 120.0
C35 C34 C33 120.0
C35 C34 H34A 120.0
C33 C34 H34A 120.0
C34 C35 C36 120.0
C34 C35 H35A 120.0
C36 C35 H35A 120.0
C35 C36 C31 120.0
C35 C36 H36A 120.0
C31 C36 H36A 120.0
C32A C31A C36A 120.0
C32A C31A C1A 118.4(11)
C36A C31A C1A 120.0(12)
C33A C32A C31A 120.0
C33A C32A H32B 120.0
C31A C32A H32B 120.0
C32A C33A C34A 120.0
C32A C33A H33B 120.0
C34A C33A H33B 120.0
C33A C34A C35A 120.0
C33A C34A H34B 120.0
C35A C34A H34B 120.0
C36A C35A C34A 120.0
C36A C35A H35B 120.0
C34A C35A H35B 120.0
C35A C36A C31A 120.0
C35A C36A H36B 120.0
C31A C36A H36B 120.0
C42 C41 C46 120.0
C42 C41 P2 120.4(3)
C46 C41 P2 119.3(3)
C41 C42 C43 120.0
C41 C42 H42A 120.0
C43 C42 H42A 120.0
C44 C43 C42 120.0
C44 C43 H43A 120.0
C42 C43 H43A 120.0
C45 C44 C43 120.0
C45 C44 H44A 120.0
C43 C44 H44A 120.0
C44 C45 C46 120.0
C44 C45 H45A 120.0
C46 C45 H45A 120.0
C45 C46 C41 120.0
C45 C46 H46A 120.0
C41 C46 H46A 120.0
C42A C41A C46A 120.0
C42A C41A P2 122.8(7)
C46A C41A P2 117.1(7)
C43A C42A C41A 120.0
C43A C42A H42B 120.0
C41A C42A H42B 120.0
C42A C43A C44A 120.0
C42A C43A H43B 120.0
C44A C43A H43B 120.0
C45A C44A C43A 120.0
C45A C44A H44B 120.0
C43A C44A H44B 120.0
C46A C45A C44A 120.0
C46A C45A H45B 120.0
C44A C45A H45B 120.0
C45A C46A C41A 120.0
C45A C46A H46B 120.0
C41A C46A H46B 120.0
C52 C51 C56 120.0
C52 C51 P2 119.3(3)
C56 C51 P2 120.7(3)
C53 C52 C51 120.0
C53 C52 H52A 120.0
C51 C52 H52A 120.0
C52 C53 C54 120.0
C52 C53 H53A 120.0
C54 C53 H53A 120.0
C53 C54 C55 120.0
C53 C54 H54A 120.0
C55 C54 H54A 120.0
C54 C55 C56 120.0
C54 C55 H55A 120.0
C56 C55 H55A 120.0
C55 C56 C51 120.0
C55 C56 H56A 120.0
C51 C56 H56A 120.0
C52A C51A C56A 120.0
C52A C51A P2 116.3(13)
C56A C51A P2 123.3(14)
C51A C52A C53A 120.0
C51A C52A H52B 120.0
C53A C52A H52B 120.0
C54A C53A C52A 120.0
C54A C53A H53B 120.0
C52A C53A H53B 120.0
C53A C54A C55A 120.0
C53A C54A H54B 120.0
C55A C54A H54B 120.0
C56A C55A C54A 120.0
C56A C55A H55B 120.0
C54A C55A H55B 120.0
C55A C56A C51A 120.0
C55A C56A H56B 120.0
C51A C56A H56B 120.0
C62 C61 C66 120.0
C62 C61 B1 116.8(5)
C66 C61 B1 122.1(5)
C63 C62 C61 120.0
C63 C62 H62A 120.0
C61 C62 H62A 120.0
C62 C63 C64 120.0
C62 C63 H63A 120.0
C64 C63 H63A 120.0
C65 C64 C63 120.0
C65 C64 H64A 120.0
C63 C64 H64A 120.0
C64 C65 C66 120.0
C64 C65 H65A 120.0
C66 C65 H65A 120.0
C65 C66 C61 120.0
C65 C66 H66A 120.0
C61 C66 H66A 120.0
C62A C61A C65A 120.0
C62A C61A B1 128.2(12)
C65A C61A B1 111.8(12)
C61A C62A C63A 120.0
C61A C62A H62B 120.0
C63A C62A H62B 120.0
C62A C63A C64A 120.0
C62A C63A H63B 120.0
C64A C63A H63B 120.0
C66A C64A C63A 120.0
C66A C64A H64B 120.0
C63A C64A H64B 120.0
C64A C66A C65A 120.0
C64A C66A H66B 120.0
C65A C66A H66B 120.0
C66A C65A C61A 120.0
C66A C65A H65B 120.0
C61A C65A H65B 120.0
C72 C71 C76 114.2(6)
C72 C71 B1 122.2(5)
C76 C71 B1 123.5(5)
C73 C72 C71 123.6(6)
C73 C72 H72A 118.2
C71 C72 H72A 118.2
C72 C73 C74 119.8(7)
C72 C73 H73A 120.1
C74 C73 H73A 120.1
C75 C74 C73 119.0(7)
C75 C74 H74A 120.5
C73 C74 H74A 120.5
C74 C75 C76 120.0(5)
C74 C75 H75A 120.0
C76 C75 H75A 120.0
C75 C76 C71 123.3(6)
C75 C76 H76A 118.3
C71 C76 H76A 118.3
C82 C81 C86 113.6(7)
C82 C81 B1 122.3(5)
C86 C81 B1 124.1(7)
C83 C82 C81 124.1(5)
C83 C82 H82A 117.9
C81 C82 H82A 117.9
C84 C83 C82 119.8(7)
C84 C83 H83A 120.1
C82 C83 H83A 120.1
C85 C84 C83 118.6(6)
C85 C84 H84A 120.7
C83 C84 H84A 120.7
C84 C85 C86 121.7(6)
C84 C85 H85A 119.2
C86 C85 H85A 119.2
C85 C86 C81 122.0(7)
C85 C86 H86A 119.0
C81 C86 H86A 119.0
C92 C91 C96 113.9(5)
C92 C91 B1 123.7(7)
C96 C91 B1 122.4(5)
C93 C92 C91 123.7(7)
C93 C92 H92A 118.2
C91 C92 H92A 118.2
C92 C93 C94 120.3(6)
C92 C93 H93A 119.8
C94 C93 H93A 119.8
C95 C94 C93 118.9(6)
C95 C94 H94A 120.5
C93 C94 H94A 120.5
C94 C95 C96 119.7(7)
C94 C95 H95A 120.2
C96 C95 H95A 120.2
C95 C96 C91 123.5(6)
C95 C96 H96A 118.3
C91 C96 H96A 118.3
C71 B1 C81 111.0(5)
C71 B1 C91 109.9(6)
C81 B1 C91 108.4(4)
C71 B1 C61A 99.2(10)
C81 B1 C61A 124.6(10)
C91 B1 C61A 102.9(9)
C71 B1 C61 109.4(5)
C81 B1 C61 107.7(8)
C91 B1 C61 110.4(5)
C4S O1S C1S 110.0(7)
C2S C1S O1S 103.6(8)
C2S C1S H1SA 111.0
O1S C1S H1SA 111.0
C2S C1S H1SB 111.0
O1S C1S H1SB 111.0
H1SA C1S H1SB 109.0
C1S C2S C3S 107.1(9)
C1S C2S H2SA 110.3
C3S C2S H2SA 110.3
C1S C2S H2SB 110.3
C3S C2S H2SB 110.3
H2SA C2S H2SB 108.5
C4S C3S C2S 105.9(9)
C4S C3S H3SA 110.6
C2S C3S H3SA 110.6
C4S C3S H3SB 110.6
C2S C3S H3SB 110.6
H3SA C3S H3SB 108.7
O1S C4S C3S 107.2(9)
O1S C4S H4SA 110.3
C3S C4S H4SA 110.3
O1S C4S H4SB 110.3
C3S C4S H4SB 110.3
H4SA C4S H4SB 108.5
C4SA O1SA C1SA 112.7(12)
C2SA C1SA O1SA 104.6(14)
C2SA C1SA H1SC 110.8
O1SA C1SA H1SC 110.8
C2SA C1SA H1SD 110.8
O1SA C1SA H1SD 110.8
H1SC C1SA H1SD 108.9
C1SA C2SA C3SA 108.0(15)
C1SA C2SA H2SC 110.1
C3SA C2SA H2SC 110.1
C1SA C2SA H2SD 110.1
C3SA C2SA H2SD 110.1
H2SC C2SA H2SD 108.4
C4SA C3SA C2SA 106.4(15)
C4SA C3SA H3SC 110.4
C2SA C3SA H3SC 110.4
C4SA C3SA H3SD 110.4
C2SA C3SA H3SD 110.4
H3SC C3SA H3SD 108.6
O1SA C4SA C3SA 105.3(14)
O1SA C4SA H4SC 110.7
C3SA C4SA H4SC 110.7
O1SA C4SA H4SD 110.7
C3SA C4SA H4SD 110.7
H4SC C4SA H4SD 108.8

loop_
_geom_bond_atom_site_label_1
_geom_bond_atom_site_label_2
_geom_bond_distance
Fe1 C15 1.702(9)
Fe1 C15A 1.784(10)
Fe1 N1 2.050(4)
Fe1 N2 2.055(5)
Fe1 P1 2.2282(14)
Fe1 P2 2.2294(14)
Fe1 Br1A 2.469(3)
Fe1 Br1 2.506(3)
P1 C5 1.821(7)
P1 C4 1.823(7)
P1 C7 1.825(5)
P2 C41 1.777(4)
P2 C51A 1.781(17)
P2 C14 1.818(5)
P2 C51 1.836(3)
P2 C41A 1.870(7)
O1 C15 1.104(10)
C15A O1A 1.166(11)
N1 C9 1.457(6)
N1 C1A 1.513(6)
N1 C1 1.513(6)
N1 H1 1.0000
N2 C3 1.495(7)
N2 C2A 1.502(6)
N2 C2 1.502(6)
N2 H2 1.0000
C1 C2 1.526(6)
C1 C31 1.541(6)
C1 H1A 1.0000
C2 C21 1.615(7)
C2 H2A 1.0000
C1A C31A 1.503(10)
C1A C2A 1.526(6)
C1A H1AA 1.0000
C2A C21A 1.350(8)
C2A H2AA 1.0000
C3 C4 1.536(7)
C3 H3A 0.9900
C3 H3B 0.9900
C4 H4A 0.9900
C4 H4B 0.9900
C5 C6 1.535(9)
C5 H5A 0.9900
C5 H5B 0.9900
C6 H6A 0.9800
C6 H6B 0.9800
C6 H6C 0.9800
C7 C8 1.510(8)
C7 H7A 0.9900
C7 H7B 0.9900
C8 H8A 0.9800
C8 H8B 0.9800
C8 H8C 0.9800
C9 C10 1.381(6)
C9 C14 1.395(7)
C10 C11 1.375(8)
C10 H10A 0.9500
C11 C12 1.377(9)
C11 H11A 0.9500
C12 C13 1.375(8)
C12 H12A 0.9500
C13 C14 1.389(7)
C13 H13A 0.9500
C21 C22 1.3900
C21 C26 1.3900
C22 C23 1.3900
C22 H22A 0.9500
C23 C24 1.3900
C23 H23A 0.9500
C24 C25 1.3900
C24 H24A 0.9500
C25 C26 1.3900
C25 H25A 0.9500
C26 H26A 0.9500
C21A C22A 1.3900
C21A C26A 1.3900
C22A C23A 1.3900
C22A H22B 0.9500
C23A C24A 1.3900
C23A H23B 0.9500
C24A C25A 1.3900
C24A H24B 0.9500
C25A C26A 1.3900
C25A H25B 0.9500
C26A H26B 0.9500
C31 C32 1.3900
C31 C36 1.3900
C32 C33 1.3900
C32 H32A 0.9500
C33 C34 1.3900
C33 H33A 0.9500
C34 C35 1.3900
C34 H34A 0.9500
C35 C36 1.3900
C35 H35A 0.9500
C36 H36A 0.9500
C31A C32A 1.3900
C31A C36A 1.3900
C32A C33A 1.3900
C32A H32B 0.9500
C33A C34A 1.3900
C33A H33B 0.9500
C34A C35A 1.3900
C34A H34B 0.9500
C35A C36A 1.3900
C35A H35B 0.9500
C36A H36B 0.9500
C41 C42 1.3900
C41 C46 1.3900
C42 C43 1.3900
C42 H42A 0.9500
C43 C44 1.3900
C43 H43A 0.9500
C44 C45 1.3900
C44 H44A 0.9500
C45 C46 1.3900
C45 H45A 0.9500
C46 H46A 0.9500
C41A C42A 1.3900
C41A C46A 1.3900
C42A C43A 1.3900
C42A H42B 0.9500
C43A C44A 1.3900
C43A H43B 0.9500
C44A C45A 1.3900
C44A H44B 0.9500
C45A C46A 1.3900
C45A H45B 0.9500
C46A H46B 0.9500
C51 C52 1.3900
C51 C56 1.3900
C52 C53 1.3900
C52 H52A 0.9500
C53 C54 1.3900
C53 H53A 0.9500
C54 C55 1.3900
C54 H54A 0.9500
C55 C56 1.3900
C55 H55A 0.9500
C56 H56A 0.9500
C51A C52A 1.3900
C51A C56A 1.3900
C52A C53A 1.3900
C52A H52B 0.9500
C53A C54A 1.3900
C53A H53B 0.9500
C54A C55A 1.3900
C54A H54B 0.9500
C55A C56A 1.3900
C55A H55B 0.9500
C56A H56B 0.9500
C61 C62 1.3900
C61 C66 1.3900
C61 B1 1.711(9)
C62 C63 1.3900
C62 H62A 0.9500
C63 C64 1.3900
C63 H63A 0.9500
C64 C65 1.3900
C64 H64A 0.9500
C65 C66 1.3900
C65 H65A 0.9500
C66 H66A 0.9500
C61A C62A 1.3900
C61A C65A 1.3900
C61A B1 1.664(18)
C62A C63A 1.3900
C62A H62B 0.9500
C63A C64A 1.3900
C63A H63B 0.9500
C64A C66A 1.3900
C64A H64B 0.9500
C66A C65A 1.3900
C66A H66B 0.9500
C65A H65B 0.9500
C71 C72 1.400(10)
C71 C76 1.400(8)
C71 B1 1.625(10)
C72 C73 1.379(11)
C72 H72A 0.9500
C73 C74 1.388(10)
C73 H73A 0.9500
C74 C75 1.374(10)
C74 H74A 0.9500
C75 C76 1.388(9)
C75 H75A 0.9500
C76 H76A 0.9500
C81 C82 1.411(11)
C81 C86 1.413(8)
C81 B1 1.643(11)
C82 C83 1.398(10)
C82 H82A 0.9500
C83 C84 1.372(9)
C83 H83A 0.9500
C84 C85 1.372(12)
C84 H84A 0.9500
C85 C86 1.403(11)
C85 H85A 0.9500
C86 H86A 0.9500
C91 C92 1.407(8)
C91 C96 1.411(11)
C91 B1 1.658(9)
C92 C93 1.386(8)
C92 H92A 0.9500
C93 C94 1.392(10)
C93 H93A 0.9500
C94 C95 1.381(9)
C94 H94A 0.9500
C95 C96 1.407(10)
C95 H95A 0.9500
C96 H96A 0.9500
O1S C4S 1.420(13)
O1S C1S 1.508(14)
C1S C2S 1.441(14)
C1S H1SA 0.9900
C1S H1SB 0.9900
C2S C3S 1.546(16)
C2S H2SA 0.9900
C2S H2SB 0.9900
C3S C4S 1.471(14)
C3S H3SA 0.9900
C3S H3SB 0.9900
C4S H4SA 0.9900
C4S H4SB 0.9900
O1SA C4SA 1.411(17)
O1SA C1SA 1.490(18)
C1SA C2SA 1.442(19)
C1SA H1SC 0.9900
C1SA H1SD 0.9900
C2SA C3SA 1.546(19)
C2SA H2SC 0.9900
C2SA H2SD 0.9900
C3SA C4SA 1.476(19)
C3SA H3SC 0.9900
C3SA H3SD 0.9900
C4SA H4SC 0.9900
C4SA H4SD 0.9900

loop_
_geom_torsion_atom_site_label_1
_geom_torsion_atom_site_label_2
_geom_torsion_atom_site_label_3
_geom_torsion_atom_site_label_4
_geom_torsion
C9 N1 C1 C2 -160.4(4)
Fe1 N1 C1 C2 -33.4(4)
C9 N1 C1 C31 76.2(5)
Fe1 N1 C1 C31 -156.8(4)
C3 N2 C2 C1 -169.3(5)
Fe1 N2 C2 C1 -42.5(5)
C3 N2 C2 C21 70.7(6)
Fe1 N2 C2 C21 -162.5(3)
N1 C1 C2 N2 49.2(6)
C31 C1 C2 N2 168.7(6)
N1 C1 C2 C21 168.6(4)
C31 C1 C2 C21 -71.9(7)
C9 N1 C1A C31A 65.5(9)
Fe1 N1 C1A C31A -167.4(9)
C9 N1 C1A C2A -160.4(4)
Fe1 N1 C1A C2A -33.4(4)
C3 N2 C2A C21A 53.1(8)
Fe1 N2 C2A C21A 180.0(6)
C3 N2 C2A C1A -169.3(5)
Fe1 N2 C2A C1A -42.5(5)
C31A C1A C2A C21A -37.4(12)
N1 C1A C2A C21A -172.9(6)
C31A C1A C2A N2 -175.2(9)
N1 C1A C2A N2 49.2(6)
C2A N2 C3 C4 174.9(5)
C2 N2 C3 C4 174.9(5)
Fe1 N2 C3 C4 49.9(6)
N2 C3 C4 P1 -44.3(7)
C5 P1 C4 C3 -102.8(5)
C7 P1 C4 C3 147.9(4)
Fe1 P1 C4 C3 20.5(5)
C4 P1 C5 C6 -61.2(6)
C7 P1 C5 C6 49.5(7)
Fe1 P1 C5 C6 -174.3(5)
C5 P1 C7 C8 58.1(5)
C4 P1 C7 C8 170.1(4)
Fe1 P1 C7 C8 -75.7(5)
C1A N1 C9 C10 -86.9(6)
C1 N1 C9 C10 -86.9(6)
Fe1 N1 C9 C10 147.7(4)
C1A N1 C9 C14 92.1(5)
C1 N1 C9 C14 92.1(5)
Fe1 N1 C9 C14 -33.3(5)
C14 C9 C10 C11 -0.3(8)
N1 C9 C10 C11 178.7(5)
C9 C10 C11 C12 -0.9(9)
C10 C11 C12 C13 0.9(12)
C11 C12 C13 C14 0.3(12)
C12 C13 C14 C9 -1.5(10)
C12 C13 C14 P2 174.2(6)
C10 C9 C14 C13 1.5(8)
N1 C9 C14 C13 -177.5(5)
C10 C9 C14 P2 -174.7(4)
N1 C9 C14 P2 6.3(6)
C41 P2 C14 C13 77.5(6)
C51A P2 C14 C13 -17.9(11)
C51 P2 C14 C13 -30.9(7)
C41A P2 C14 C13 87.9(8)
Fe1 P2 C14 C13 -156.6(6)
C41 P2 C14 C9 -106.6(4)
C51A P2 C14 C9 158.0(10)
C51 P2 C14 C9 145.0(5)
C41A P2 C14 C9 -96.2(7)
Fe1 P2 C14 C9 19.3(4)
N2 C2 C21 C22 62.0(5)
C1 C2 C21 C22 -55.6(5)
N2 C2 C21 C26 -116.8(4)
C1 C2 C21 C26 125.6(4)
C26 C21 C22 C23 0.0
C2 C21 C22 C23 -178.7(5)
C21 C22 C23 C24 0.0
C22 C23 C24 C25 0.0
C23 C24 C25 C26 0.0
C24 C25 C26 C21 0.0
C22 C21 C26 C25 0.0
C2 C21 C26 C25 178.8(4)
N2 C2A C21A C22A 70.3(7)
C1A C2A C21A C22A -62.3(7)
N2 C2A C21A C26A -105.9(7)
C1A C2A C21A C26A 121.4(7)
C2A C21A C22A C23A -176.7(7)
C26A C21A C22A C23A 0.0
C21A C22A C23A C24A 0.0
C22A C23A C24A C25A 0.0
C23A C24A C25A C26A 0.0
C24A C25A C26A C21A 0.0
C2A C21A C26A C25A 175.9(8)
C22A C21A C26A C25A 0.0
N1 C1 C31 C32 69.8(5)
C2 C1 C31 C32 -50.5(6)
N1 C1 C31 C36 -106.4(6)
C2 C1 C31 C36 133.2(5)
C36 C31 C32 C33 0.0
C1 C31 C32 C33 -176.2(6)
C31 C32 C33 C34 0.0
C32 C33 C34 C35 0.0
C33 C34 C35 C36 0.0
C34 C35 C36 C31 0.0
C32 C31 C36 C35 0.0
C1 C31 C36 C35 176.3(6)
N1 C1A C31A C32A 78.5(14)
C2A C1A C31A C32A -52.7(15)
N1 C1A C31A C36A -87.3(12)
C2A C1A C31A C36A 141.5(10)
C36A C31A C32A C33A 0.0
C1A C31A C32A C33A -165.8(19)
C31A C32A C33A C34A 0.0
C32A C33A C34A C35A 0.0
C33A C34A C35A C36A 0.0
C34A C35A C36A C31A 0.0
C32A C31A C36A C35A 0.0
C1A C31A C36A C35A 165.5(18)
C14 P2 C41 C42 -20.8(4)
C51 P2 C41 C42 88.3(3)
Fe1 P2 C41 C42 -131.3(3)
C14 P2 C41 C46 164.9(3)
C51 P2 C41 C46 -86.0(3)
Fe1 P2 C41 C46 54.4(3)
C46 C41 C42 C43 0.0
P2 C41 C42 C43 -174.2(4)
C41 C42 C43 C44 0.0
C42 C43 C44 C45 0.0
C43 C44 C45 C46 0.0
C44 C45 C46 C41 0.0
C42 C41 C46 C45 0.0
P2 C41 C46 C45 174.3(4)
C51A P2 C41A C42A 98.1(14)
C14 P2 C41A C42A -13.6(10)
Fe1 P2 C41A C42A -121.2(8)
C51A P2 C41A C46A -84.3(13)
C14 P2 C41A C46A 164.1(6)
Fe1 P2 C41A C46A 56.5(8)
C46A C41A C42A C43A 0.0
P2 C41A C42A C43A 177.6(13)
C41A C42A C43A C44A 0.0
C42A C43A C44A C45A 0.0
C43A C44A C45A C46A 0.0
C44A C45A C46A C41A 0.0
C42A C41A C46A C45A 0.0
P2 C41A C46A C45A -177.8(12)
C41 P2 C51 C52 -154.8(3)
C14 P2 C51 C52 -45.1(4)
Fe1 P2 C51 C52 64.9(3)
C41 P2 C51 C56 26.7(4)
C14 P2 C51 C56 136.4(3)
Fe1 P2 C51 C56 -113.6(4)
C56 C51 C52 C53 0.0
P2 C51 C52 C53 -178.6(5)
C51 C52 C53 C54 0.0
C52 C53 C54 C55 0.0
C53 C54 C55 C56 0.0
C54 C55 C56 C51 0.0
C52 C51 C56 C55 0.0
P2 C51 C56 C55 178.5(5)
C14 P2 C51A C52A -51.3(14)
C41A P2 C51A C52A -164.3(12)
Fe1 P2 C51A C52A 68.0(17)
C14 P2 C51A C56A 136.3(16)
C41A P2 C51A C56A 23.3(19)
Fe1 P2 C51A C56A -104.4(16)
C56A C51A C52A C53A 0.0
P2 C51A C52A C53A -173(2)
C51A C52A C53A C54A 0.0
C52A C53A C54A C55A 0.0
C53A C54A C55A C56A 0.0
C54A C55A C56A C51A 0.0
C52A C51A C56A C55A 0.0
P2 C51A C56A C55A 172(2)
C66 C61 C62 C63 0.0
B1 C61 C62 C63 -168.6(5)
C61 C62 C63 C64 0.0
C62 C63 C64 C65 0.0
C63 C64 C65 C66 0.0
C64 C65 C66 C61 0.0
C62 C61 C66 C65 0.0
B1 C61 C66 C65 168.0(6)
C65A C61A C62A C63A 0.0
B1 C61A C62A C63A -179(2)
C61A C62A C63A C64A 0.0
C62A C63A C64A C66A 0.0
C63A C64A C66A C65A 0.0
C64A C66A C65A C61A 0.0
C62A C61A C65A C66A 0.0
B1 C61A C65A C66A 178.9(19)
C76 C71 C72 C73 -2.6(12)
B1 C71 C72 C73 176.0(8)
C71 C72 C73 C74 1.2(14)
C72 C73 C74 C75 1.2(12)
C73 C74 C75 C76 -2.0(10)
C74 C75 C76 C71 0.4(9)
C72 C71 C76 C75 1.8(9)
B1 C71 C76 C75 -176.8(6)
C86 C81 C82 C83 -4.8(8)
B1 C81 C82 C83 173.2(5)
C81 C82 C83 C84 2.9(9)
C82 C83 C84 C85 1.3(9)
C83 C84 C85 C86 -3.1(9)
C84 C85 C86 C81 0.8(10)
C82 C81 C86 C85 3.0(8)
B1 C81 C86 C85 -175.1(5)
C96 C91 C92 C93 1.7(7)
B1 C91 C92 C93 -177.4(5)
C91 C92 C93 C94 0.1(8)
C92 C93 C94 C95 -1.9(8)
C93 C94 C95 C96 1.7(9)
C94 C95 C96 C91 0.3(9)
C92 C91 C96 C95 -2.0(8)
B1 C91 C96 C95 177.2(5)
C72 C71 B1 C81 71.6(9)
C76 C71 B1 C81 -109.9(6)
C72 C71 B1 C91 -48.3(8)
C76 C71 B1 C91 130.2(6)
C72 C71 B1 C61A -155.6(10)
C76 C71 B1 C61A 22.8(11)
C72 C71 B1 C61 -169.7(8)
C76 C71 B1 C61 8.8(10)
C82 C81 B1 C71 168.1(5)
C86 C81 B1 C71 -14.0(8)
C82 C81 B1 C91 -71.1(7)
C86 C81 B1 C91 106.8(6)
C82 C81 B1 C61A 49.9(13)
C86 C81 B1 C61A -132.3(13)
C82 C81 B1 C61 48.4(7)
C86 C81 B1 C61 -133.8(6)
C92 C91 B1 C71 154.4(5)
C96 C91 B1 C71 -24.6(6)
C92 C91 B1 C81 33.0(7)
C96 C91 B1 C81 -146.1(6)
C92 C91 B1 C61A -100.6(11)
C96 C91 B1 C61A 80.3(11)
C92 C91 B1 C61 -84.7(8)
C96 C91 B1 C61 96.2(8)
C62A C61A B1 C71 82.1(16)
C65A C61A B1 C71 -96.7(12)
C62A C61A B1 C81 -154.4(12)
C65A C61A B1 C81 26.8(17)
C62A C61A B1 C91 -31.0(17)
C65A C61A B1 C91 150.2(11)
C62 C61 B1 C71 80.5(6)
C66 C61 B1 C71 -87.8(7)
C62 C61 B1 C81 -158.7(4)
C66 C61 B1 C81 32.9(6)
C62 C61 B1 C91 -40.6(7)
C66 C61 B1 C91 151.1(5)
C4S O1S C1S C2S -25.2(14)
O1S C1S C2S C3S 23.1(11)
C1S C2S C3S C4S -14.2(14)
C1S O1S C4S C3S 16.4(17)
C2S C3S C4S O1S -1.6(16)
C4SA O1SA C1SA C2SA -13(4)
O1SA C1SA C2SA C3SA 3(5)
C1SA C2SA C3SA C4SA 8(5)
C1SA O1SA C4SA C3SA 18(3)
C2SA C3SA C4SA O1SA -15(4)
